data_4133185
loop_
_publ_author_name
'Linnenberg, Oliver'
'Moors, Marco'
'Notario-Est\'evez, Almudena'
'L\'opez, Xavier'
'de Graaf, Coen'
'Peter, Sophia'
'Baeumer, Christoph'
'Waser, Rainer'
'Monakhov, Kirill Yu'

_publ_section_title
;
 Addressing Multiple Resistive States of Polyoxovanadates: Conductivity as
 a Function of Individual Molecular Redox States.
;
_journal_issue 48
_journal_name_full 'Journal of the American Chemical Society'
_journal_page_first 16635
_journal_page_last 16640
_journal_paper_doi 10.1021/jacs.8b08780
_journal_volume 140
_journal_year 2018
_chemical_formula_moiety 'C16 H30 O19 S2 V6, 1.5(C H2 Cl2), 2(C16 H36 N)'
_chemical_formula_sum 'C49.5 H105 Cl3 N2 O19 S2 V6'
_chemical_formula_weight 1508.50
_space_group_crystal_system monoclinic
_space_group_IT_number 15
_space_group_name_Hall '-C 2yc'
_space_group_name_H-M_alt 'C 1 2/c 1'
_atom_sites_solution_hydrogens geom
_atom_sites_solution_primary dual
_audit_creation_method SHELXL-2014/7
_cell_angle_alpha 90
_cell_angle_beta 116.691(2)
_cell_angle_gamma 90
_cell_formula_units_Z 4
_cell_length_a 28.438(4)
_cell_length_b 16.021(2)
_cell_length_c 17.035(2)
_cell_measurement_reflns_used 7211
_cell_measurement_temperature 100(2)
_cell_measurement_theta_max 23.30
_cell_measurement_theta_min 2.24
_cell_volume 6934.2(15)
_computing_cell_refinement 'SAINT v8.37A (Bruker, 2015)'
_computing_data_reduction 'SAINT v8.37A (Bruker, 2015)'
_computing_molecular_graphics 'Olex2 (Dolomanov et al., 2009)'
_computing_publication_material 'Olex2 (Dolomanov et al., 2009)'
_computing_structure_refinement 'ShelXL (Sheldrick, 2015)'
_computing_structure_solution 'ShelXT (Sheldrick, 2015)'
_diffrn_ambient_temperature 100(2)
_diffrn_measured_fraction_theta_full 1.000
_diffrn_measured_fraction_theta_max 0.997
_diffrn_measurement_device_type 'Bruker APEX CCD'
_diffrn_measurement_method '\w scans'
_diffrn_radiation_type MoK\a
_diffrn_radiation_wavelength 0.71073
_diffrn_reflns_av_R_equivalents 0.0526
_diffrn_reflns_av_unetI/netI 0.0414
_diffrn_reflns_Laue_measured_fraction_full 1.000
_diffrn_reflns_Laue_measured_fraction_max 0.997
_diffrn_reflns_limit_h_max 37
_diffrn_reflns_limit_h_min -37
_diffrn_reflns_limit_k_max 21
_diffrn_reflns_limit_k_min -21
_diffrn_reflns_limit_l_max 22
_diffrn_reflns_limit_l_min -22
_diffrn_reflns_number 46834
_diffrn_reflns_point_group_measured_fraction_full 1.000
_diffrn_reflns_point_group_measured_fraction_max 0.997
_diffrn_reflns_theta_full 25.242
_diffrn_reflns_theta_max 28.039
_diffrn_reflns_theta_min 1.503
_diffrn_standards_number 0
_exptl_absorpt_coefficient_mu 1.015
_exptl_absorpt_correction_T_max 0.7456
_exptl_absorpt_correction_T_min 0.6407
_exptl_absorpt_correction_type multi-scan
_exptl_absorpt_process_details
'SADABS-2014/5 (Bruker,2014/5) was used for absorption correction. wR2(int) was 0.0873 before and 0.0574 after correction. The Ratio of minimum to maximum transmission is 0.8593. The \l/2 correction factor is 0.00150.'
_exptl_crystal_colour red
_exptl_crystal_colour_primary red
_exptl_crystal_density_diffrn 1.443
_exptl_crystal_description block
_exptl_crystal_F_000 3148
_exptl_crystal_size_max 0.31
_exptl_crystal_size_mid 0.25
_exptl_crystal_size_min 0.13
_refine_diff_density_max 1.011
_refine_diff_density_min -0.702
_refine_diff_density_rms 0.124
_refine_ls_extinction_method none
_refine_ls_goodness_of_fit_ref 1.062
_refine_ls_hydrogen_treatment constr
_refine_ls_matrix_type full
_refine_ls_number_parameters 480
_refine_ls_number_reflns 8392
_refine_ls_number_restraints 15
_refine_ls_restrained_S_all 1.067
_refine_ls_R_factor_all 0.0651
_refine_ls_R_factor_gt 0.0516
_refine_ls_shift/su_max 0.001
_refine_ls_shift/su_mean 0.000
_refine_ls_structure_factor_coef Fsqd
_refine_ls_weighting_details 'w=1/[\s^2^(Fo^2^)+(0.0778P)^2^+12.8271P] where P=(Fo^2^+2Fc^2^)/3'
_refine_ls_weighting_scheme calc
_refine_ls_wR_factor_gt 0.1413
_refine_ls_wR_factor_ref 0.1509
_reflns_Friedel_coverage 0.000
_reflns_number_gt 6676
_reflns_number_total 8392
_reflns_threshold_expression 'I > 2\s(I)'
_cod_data_source_file ja8b08780_si_001.cif
_cod_data_source_block 3
_cod_original_cell_volume 6933.9(17)
_cod_database_code 4133185
_shelx_shelxl_version_number 2014/7
_shelx_space_group_comment
;
The symmetry employed for this shelxl refinement is uniquely defined
by the following loop, which should always be used as a source of
symmetry information in preference to the above space-group names.
They are only intended as comments.
;
_shelx_estimated_absorpt_t_max 0.879
_shelx_estimated_absorpt_t_min 0.744
_olex2_refinement_description
;
1. Fixed Uiso
 At 1.2 times of:
  All C(H,H) groups, All C(H,H,H,H) groups, All C(H,H,H,H,H,H) groups
 At 1.5 times of:
  All C(H,H,H) groups
2. Restrained distances
 Cl-C4 \\sim C9-Cl3
 with sigma of 0.02
 C19B-C6 \\sim C5AA-C4AA
 with sigma of 0.02
 Cl2-C9 \\sim C9-Cl3
 with sigma of 0.02
 Cl1-C4 \\sim C4-Cl
 with sigma of 0.02
 C4AA-C3AA \\sim C7-C5 \\sim C6-C8
 with sigma of 0.02
 C5AA-C4AA \\sim C19B-C7
 with sigma of 0.02
 C3AA-C4AA \\sim C5-C7 \\sim C8-C6
 with sigma of 0.02
 C4AA-C5AA \\sim C7-C25 \\sim C6-C19B
 with sigma of 0.02
3. Others
 Sof(H00G)=Sof(H00H)=Sof(C00Z)=Sof(H00W)=Sof(H00X)=Sof(C010)=Sof(H01A)=
 Sof(H01B)=Sof(C011)=Sof(H01C)=Sof(H01D)=Sof(H01E)=1-FVAR(1)
 Sof(H00E)=Sof(H00F)=Sof(C0AA)=Sof(H0AA)=Sof(H0AB)=Sof(C2AA)=Sof(H2AA)=
 Sof(H2AB)=Sof(H2AC)=Sof(C1AA)=Sof(H1AA)=Sof(H1AB)=FVAR(1)
 Fixed Sof: S04(0.33333) Cl(0.5) Cl1(0.5) HC(0.33333) HD(0.33333) HE(0.33333)
 HF(0.33333) HG(0.33333) H3AA(0.33333) C4(0.5) H4A(0.5) H4B(0.5) C5(0.33333)
 H5B(0.33333) H5A(0.33333) S1(0.33333) C6(0.33333) H6A(0.33333) H6B(0.33333)
 C7(0.33333) H7A(0.33333) H7B(0.33333) C8(0.33333) H8A(0.33333) H8B(0.33333)
 C19B(0.33333) H19A(0.33333) H19B(0.33333) H19C(0.33333) C4AA(0.33333)
 H4AA(0.33333) H4AB(0.33333) C3AA(0.33333) H3AB(0.33333) H3AC(0.33333)
 S9(0.33333) C9(0.25) H9A(0.25) H9B(0.25) Cl3(0.25) Cl2(0.25) C5AA(0.33333)
 H5AA(0.33333) H5AB(0.33333) H5AC(0.33333) C25(0.33333)
4.a Secondary CH2 refined with riding coordinates:
 C00I(H00Y,H), C00K(H00Z,HA), C00L(H00,HB), C00M(HC,HD), C00M(HE,HF), C00M(HG,
 H3AA), C00N(H00A,H00B), C00O(H00C,H00D), C00P(H00G,H00H), C00P(H00E,H00F),
 C00Q(H00I,H00J), C00R(H00K,H00L), C00S(H00M,H00N), C00T(H00O,H00P), C0(H0A,
 H0B), C2(H2A,H2B), C00Z(H00W,H00X), C010(H01A,H01B), C4(H4A,H4B), C5(H5B,H5A),
 C6(H6A,H6B), C7(H7A,H7B), C8(H8A,H8B), C0AA(H0AA,H0AB), C1AA(H1AA,H1AB),
 C4AA(H4AA,H4AB), C3AA(H3AB,H3AC), C9(H9A,H9B), C27(H27A,H27B)
4.b Idealised Me refined as rotating group:
 C00U(H00Q,H00R,H00S), C00W(H00T,H00U,H00V), C011(H01C,H01D,H01E), C19B(H19A,
 H19B,H19C), C2AA(H2AA,H2AB,H2AC), C5AA(H5AA,H5AB,H5AC), C14(H14A,H14B,H14C)
;
_olex2_submission_special_instructions 'No special instructions were received'

loop_
_space_group_symop_operation_xyz
'x, y, z'
'-x, y, -z+1/2'
'x+1/2, y+1/2, z'
'-x+1/2, y+1/2, -z+1/2'
'-x, -y, -z'
'x, -y, z-1/2'
'-x+1/2, -y+1/2, -z'
'x+1/2, -y+1/2, z-1/2'

loop_
_atom_site_label
_atom_site_type_symbol
_atom_site_fract_x
_atom_site_fract_y
_atom_site_fract_z
_atom_site_U_iso_or_equiv
_atom_site_adp_type
_atom_site_occupancy
_atom_site_site_symmetry_order
_atom_site_calc_flag
_atom_site_refinement_flags_posn
_atom_site_refinement_flags_adp
_atom_site_refinement_flags_occupancy
_atom_site_disorder_assembly
_atom_site_disorder_group
V001 V 0.74547(2) 0.73303(3) 0.12643(3) 0.02795(13) Uani 1 1 d . . . . .
V002 V 0.67694(2) 0.67651(3) -0.08013(3) 0.02884(13) Uani 1 1 d . . . . .
V003 V 0.79037(2) 0.62570(3) 0.03012(3) 0.02701(12) Uani 1 1 d . . . . .
S04 S 0.56335(11) 0.81637(18) 0.1322(2) 0.0358(7) Uani 0.3333 1 d . . . A 2
Cl Cl 0.45729(8) 0.8463(2) -0.2036(2) 0.0469(5) Uani 0.5 1 d D . . B 2
O006 O 0.7500 0.7500 0.0000 0.0225(5) Uani 1 2 d S T P . .
O007 O 0.67842(7) 0.68001(11) 0.04066(13) 0.0293(4) Uani 1 1 d . . . . .
O008 O 0.70369(7) 0.84033(11) 0.07713(12) 0.0256(4) Uani 1 1 d . . . . .
O009 O 0.64875(7) 0.79172(12) -0.08832(12) 0.0283(4) Uani 1 1 d . . . . .
O00A O 0.69450(8) 0.70019(13) -0.16618(13) 0.0330(4) Uani 1 1 d . . . . .
O00B O 0.72468(8) 0.58901(11) -0.03543(14) 0.0324(4) Uani 1 1 d . . . . .
O00C O 0.78015(8) 0.63886(12) 0.13063(13) 0.0334(4) Uani 1 1 d . . . . .
O00D O 0.82683(8) 0.54444(12) 0.05222(15) 0.0370(5) Uani 1 1 d . . . . .
Cl1 Cl 0.39540(8) 0.85162(14) -0.10603(14) 0.0631(5) Uani 0.5 1 d D . . B 2
O00F O 0.62125(8) 0.62991(13) -0.12837(16) 0.0423(5) Uani 1 1 d . . . . .
O00G O 0.73377(9) 0.72886(14) 0.21005(14) 0.0400(5) Uani 1 1 d . . . . .
N00H N 0.31993(10) 0.57708(17) -0.1098(2) 0.0465(7) Uani 1 1 d . . . . .
C00I C 0.65454(11) 0.85035(17) 0.08002(19) 0.0304(6) Uani 1 1 d . . . . .
H00Y H 0.6420 0.9070 0.0630 0.036 Uiso 1 1 calc R . . . .
H H 0.6598 0.8418 0.1398 0.036 Uiso 1 1 calc R . . . .
C00J C 0.61301(11) 0.78933(17) 0.0193(2) 0.0313(6) Uani 1 1 d . . . . .
C00K C 0.60266(11) 0.80406(18) -0.07599(19) 0.0324(6) Uani 1 1 d . . . . .
H00Z H 0.5753 0.7662 -0.1141 0.039 Uiso 1 1 calc R . . . .
HA H 0.5900 0.8606 -0.0929 0.039 Uiso 1 1 calc R . . . .
C00L C 0.63091(11) 0.69894(17) 0.0462(2) 0.0341(6) Uani 1 1 d . . . . .
H00 H 0.6363 0.6899 0.1060 0.041 Uiso 1 1 calc R . . . .
HB H 0.6034 0.6613 0.0082 0.041 Uiso 1 1 calc R . . . .
C00M C 0.55994(12) 0.80442(19) 0.0213(2) 0.0383(7) Uani 1 1 d . . . . .
HC H 0.5367 0.7581 -0.0080 0.046 Uiso 0.3333 1 calc R . . A 2
HD H 0.5441 0.8544 -0.0124 0.046 Uiso 0.3333 1 calc R . . A 2
HE H 0.5336 0.7668 -0.0195 0.046 Uiso 0.3333 1 calc R . . A 3
HF H 0.5483 0.8612 0.0030 0.046 Uiso 0.3333 1 calc R . . A 3
HG H 0.5324 0.7791 -0.0308 0.046 Uiso 0.3333 1 calc R . . A 1
H3AA H 0.5534 0.8641 0.0172 0.046 Uiso 0.3333 1 calc R . . A 1
C00N C 0.34687(13) 0.5440(2) -0.0166(2) 0.0428(7) Uani 1 1 d . . . . .
H00A H 0.3212 0.5131 -0.0052 0.051 Uiso 1 1 calc R . . . .
H00B H 0.3740 0.5050 -0.0122 0.051 Uiso 1 1 calc R . . . .
C00O C 0.35876(13) 0.6227(2) -0.1335(2) 0.0479(9) Uani 1 1 d . . . . .
H00C H 0.3399 0.6425 -0.1935 0.057 Uiso 1 1 calc R . . . .
H00D H 0.3715 0.6714 -0.0960 0.057 Uiso 1 1 calc R . . . .
C00P C 0.29601(14) 0.5025(2) -0.1690(2) 0.0562(10) Uani 1 1 d . . . . .
H00G H 0.3237 0.4697 -0.1722 0.067 Uiso 0.686(8) 1 calc R . . C 2
H00H H 0.2781 0.4676 -0.1443 0.067 Uiso 0.686(8) 1 calc R . . C 2
H00E H 0.2630 0.4896 -0.1679 0.067 Uiso 0.314(8) 1 calc R . . C 1
H00F H 0.3192 0.4553 -0.1433 0.067 Uiso 0.314(8) 1 calc R . . C 1
C00Q C 0.40557(15) 0.5734(3) -0.1259(3) 0.0555(9) Uani 1 1 d . . . . .
H00I H 0.3939 0.5274 -0.1674 0.067 Uiso 1 1 calc R . . . .
H00J H 0.4240 0.5504 -0.0672 0.067 Uiso 1 1 calc R . . . .
C00R C 0.37158(16) 0.6094(2) 0.0542(2) 0.0528(9) Uani 1 1 d . . . . .
H00K H 0.3442 0.6445 0.0555 0.063 Uiso 1 1 calc R . . . .
H00L H 0.3946 0.6445 0.0403 0.063 Uiso 1 1 calc R . . . .
C00S C 0.4029(2) 0.5702(2) 0.1440(3) 0.0669(12) Uani 1 1 d . . . . .
H00M H 0.3805 0.5318 0.1556 0.080 Uiso 1 1 calc R . . . .
H00N H 0.4318 0.5384 0.1435 0.080 Uiso 1 1 calc R . . . .
C00T C 0.44248(17) 0.6291(3) -0.1447(3) 0.0677(13) Uani 1 1 d . . . . .
H00O H 0.4234 0.6528 -0.2030 0.081 Uiso 1 1 calc R . . . .
H00P H 0.4538 0.6749 -0.1030 0.081 Uiso 1 1 calc R . . . .
C00U C 0.4901(2) 0.5843(4) -0.1393(4) 0.0906(18) Uani 1 1 d . . . . .
H00Q H 0.4793 0.5406 -0.1825 0.136 Uiso 1 1 calc GR . . . .
H00R H 0.5091 0.5606 -0.0818 0.136 Uiso 1 1 calc GR . . . .
H00S H 0.5123 0.6229 -0.1502 0.136 Uiso 1 1 calc GR . . . .
C0 C 0.27813(14) 0.6416(2) -0.1185(3) 0.0636(12) Uani 1 1 d . . . . .
H0A H 0.2626 0.6634 -0.1780 0.076 Uiso 1 1 calc R . . . .
H0B H 0.2955 0.6877 -0.0792 0.076 Uiso 1 1 calc R . . . .
C00W C 0.4247(2) 0.6339(3) 0.2168(3) 0.0870(17) Uani 1 1 d . . . . .
H00T H 0.4468 0.6724 0.2055 0.130 Uiso 1 1 calc GR . . . .
H00U H 0.4450 0.6061 0.2718 0.130 Uiso 1 1 calc GR . . . .
H00V H 0.3962 0.6637 0.2196 0.130 Uiso 1 1 calc GR . . . .
C2 C 0.23361(16) 0.6100(3) -0.0987(4) 0.0719(14) Uani 1 1 d . . . . .
H2A H 0.2161 0.5630 -0.1365 0.086 Uiso 1 1 calc R . . . .
H2B H 0.2481 0.5913 -0.0381 0.086 Uiso 1 1 calc R . . . .
C00Z C 0.2383(2) 0.4515(3) -0.3169(3) 0.0419(13) Uani 0.686(8) 1 d . . . C 2
H00W H 0.2254 0.4115 -0.2884 0.050 Uiso 0.686(8) 1 calc R . . C 2
H00X H 0.2091 0.4669 -0.3725 0.050 Uiso 0.686(8) 1 calc R . . C 2
C010 C 0.25789(18) 0.5293(3) -0.2591(3) 0.0348(12) Uani 0.686(8) 1 d . . . C 2
H01A H 0.2749 0.5669 -0.2830 0.042 Uiso 0.686(8) 1 calc R . . C 2
H01B H 0.2285 0.5583 -0.2571 0.042 Uiso 0.686(8) 1 calc R . . C 2
C011 C 0.2810(4) 0.4102(5) -0.3346(6) 0.0548(19) Uani 0.686(8) 1 d . . . C 2
H01C H 0.2666 0.3624 -0.3717 0.082 Uiso 0.686(8) 1 calc GR . . C 2
H01D H 0.3096 0.3930 -0.2800 0.082 Uiso 0.686(8) 1 calc GR . . C 2
H01E H 0.2938 0.4494 -0.3633 0.082 Uiso 0.686(8) 1 calc GR . . C 2
C4 C 0.3945(3) 0.8508(6) -0.2095(5) 0.052(2) Uani 0.5 1 d D . . B 2
H4A H 0.3744 0.8030 -0.2425 0.062 Uiso 0.5 1 calc R . . B 2
H4B H 0.3769 0.9008 -0.2413 0.062 Uiso 0.5 1 calc R . . B 2
C5 C 0.5089(5) 0.8330(8) 0.1246(9) 0.050(3) Uani 0.3333 1 d D . . A 1
H5B H 0.4756 0.8272 0.0722 0.060 Uiso 0.3333 1 calc R . . A 1
H5A H 0.5036 0.8105 0.1730 0.060 Uiso 0.3333 1 calc R . . A 1
S1 S 0.56665(15) 0.7870(3) 0.1345(2) 0.0368(8) Uiso 0.3333 1 d . . . A 3
C6 C 0.5094(4) 0.9630(9) 0.0880(10) 0.066(4) Uani 0.3333 1 d D . . A 2
H6A H 0.4952 0.9337 0.0323 0.079 Uiso 0.3333 1 calc R . . A 2
H6B H 0.5150 1.0206 0.0766 0.079 Uiso 0.3333 1 calc R . . A 2
C7 C 0.5184(6) 0.9210(8) 0.1406(11) 0.079(5) Uani 0.3333 1 d D . . A 1
H7A H 0.5423 0.9434 0.1193 0.094 Uiso 0.3333 1 calc R . . A 1
H7B H 0.5298 0.9363 0.2016 0.094 Uiso 0.3333 1 calc R . . A 1
C8 C 0.5614(4) 0.9261(8) 0.1457(8) 0.063(3) Uani 0.3333 1 d D . . A 2
H8A H 0.5698 0.9380 0.2065 0.075 Uiso 0.3333 1 calc R . . A 2
H8B H 0.5880 0.9523 0.1332 0.075 Uiso 0.3333 1 calc R . . A 2
C19B C 0.4667(4) 0.9617(8) 0.1229(8) 0.049(2) Uiso 0.3333 1 d D . . A 2
H19A H 0.4337 0.9433 0.0769 0.074 Uiso 0.3333 1 calc GR . . A 2
H19B H 0.4627 1.0168 0.1412 0.074 Uiso 0.3333 1 calc GR . . A 2
H19C H 0.4776 0.9242 0.1719 0.074 Uiso 0.3333 1 calc GR . . A 2
C0AA C 0.2832(5) 0.5098(6) -0.2820(6) 0.043(3) Uani 0.314(8) 1 d . . . C 1
H0AA H 0.2587 0.5552 -0.3092 0.051 Uiso 0.314(8) 1 calc R . . C 1
H0AB H 0.3158 0.5241 -0.2840 0.051 Uiso 0.314(8) 1 calc R . . C 1
C2AA C 0.2057(4) 0.4094(7) -0.3493(8) 0.048(3) Uani 0.314(8) 1 d . . . C 1
H2AA H 0.1815 0.4520 -0.3836 0.073 Uiso 0.314(8) 1 calc GR . . C 1
H2AB H 0.2058 0.4054 -0.2930 0.073 Uiso 0.314(8) 1 calc GR . . C 1
H2AC H 0.1952 0.3568 -0.3793 0.073 Uiso 0.314(8) 1 calc GR . . C 1
C1AA C 0.2609(6) 0.4313(9) -0.3367(10) 0.041(3) Uani 0.314(8) 1 d . . . C 1
H1AA H 0.2843 0.3849 -0.3082 0.049 Uiso 0.314(8) 1 calc R . . C 1
H1AB H 0.2600 0.4390 -0.3938 0.049 Uiso 0.314(8) 1 calc R . . C 1
C4AA C 0.4551(8) 0.8500(12) 0.0375(13) 0.103(6) Uiso 0.3333 1 d D . . A 3
H4AA H 0.4192 0.8301 0.0161 0.123 Uiso 0.3333 1 calc R . . A 3
H4AB H 0.4617 0.8679 -0.0111 0.123 Uiso 0.3333 1 calc R . . A 3
C3AA C 0.4936(6) 0.7914(12) 0.0946(12) 0.072(4) Uani 0.3333 1 d D . . A 3
H3AB H 0.4809 0.7375 0.0674 0.087 Uiso 0.3333 1 calc R . . A 3
H3AC H 0.4891 0.7915 0.1478 0.087 Uiso 0.3333 1 calc R . . A 3
S9 S 0.55387(15) 0.7677(2) 0.1111(3) 0.0545(9) Uiso 0.3333 1 d . . . A 1
C9 C 0.3960(5) 0.8982(11) -0.2307(10) 0.061(5) Uani 0.25 1 d D . . D 1
H9A H 0.3766 0.9056 -0.2938 0.073 Uiso 0.25 1 calc R . . D 1
H9B H 0.3787 0.8542 -0.2142 0.073 Uiso 0.25 1 calc R . . D 1
Cl3 Cl 0.4578(5) 0.8668(10) -0.2064(9) 0.159(6) Uani 0.25 1 d D . . D 1
Cl2 Cl 0.3927(3) 0.9861(6) -0.1818(6) 0.149(3) Uani 0.25 1 d D . . D 1
C5AA C 0.470(2) 0.918(3) 0.111(3) 0.23(3) Uiso 0.3333 1 d D . . A 3
H5AA H 0.4415 0.9246 0.1259 0.341 Uiso 0.3333 1 calc GR . . A 3
H5AB H 0.4769 0.9698 0.0901 0.341 Uiso 0.3333 1 calc GR . . A 3
H5AC H 0.5010 0.9003 0.1621 0.341 Uiso 0.3333 1 calc GR . . A 3
C14 C 0.1492(2) 0.6542(3) -0.0962(5) 0.107(2) Uani 1 1 d . . . . .
H14A H 0.1301 0.6097 -0.1352 0.160 Uiso 1 1 calc GR . . . .
H14B H 0.1263 0.7011 -0.1057 0.160 Uiso 1 1 calc GR . . . .
H14C H 0.1625 0.6356 -0.0365 0.160 Uiso 1 1 calc GR . . . .
C27 C 0.19458(17) 0.6797(3) -0.1140(4) 0.0828(17) Uani 1 1 d . . . . .
H27A H 0.2127 0.7264 -0.0763 0.099 Uiso 1 1 calc R . . . .
H27B H 0.1809 0.6983 -0.1744 0.099 Uiso 1 1 calc R . . . .
C25 C 0.4599(8) 0.943(2) 0.081(2) 0.133(10) Uiso 0.3333 1 d D . . A 1

loop_
_atom_site_aniso_label
_atom_site_aniso_U_11
_atom_site_aniso_U_22
_atom_site_aniso_U_33
_atom_site_aniso_U_23
_atom_site_aniso_U_13
_atom_site_aniso_U_12
V001 0.0322(2) 0.0280(2) 0.0270(2) 0.00390(17) 0.01641(19) 0.00360(18)
V002 0.0275(2) 0.0235(2) 0.0366(3) -0.00799(18) 0.0153(2) -0.00481(17)
V003 0.0315(2) 0.0172(2) 0.0372(3) 0.00351(17) 0.0198(2) 0.00131(16)
S04 0.0458(14) 0.0204(12) 0.0596(17) 0.0156(12) 0.0400(13) 0.0142(11)
Cl 0.0268(8) 0.0713(13) 0.0364(11) -0.0020(9) 0.0086(8) -0.0042(8)
O006 0.0252(12) 0.0175(11) 0.0264(12) 0.0003(9) 0.0129(10) -0.0010(9)
O007 0.0323(10) 0.0204(9) 0.0425(11) 0.0024(8) 0.0233(9) -0.0006(7)
O008 0.0278(9) 0.0208(8) 0.0318(9) -0.0017(7) 0.0166(8) -0.0002(7)
O009 0.0268(9) 0.0270(9) 0.0314(10) -0.0009(7) 0.0135(8) 0.0011(7)
O00A 0.0324(10) 0.0355(10) 0.0303(10) -0.0080(8) 0.0133(8) 0.0006(8)
O00B 0.0339(10) 0.0180(9) 0.0519(12) -0.0058(8) 0.0253(9) -0.0050(7)
O00C 0.0381(11) 0.0306(10) 0.0366(11) 0.0127(8) 0.0213(9) 0.0073(8)
O00D 0.0424(11) 0.0228(9) 0.0541(13) 0.0082(9) 0.0290(10) 0.0063(8)
Cl1 0.0516(10) 0.0743(13) 0.0647(12) -0.0223(10) 0.0272(9) -0.0085(9)
O00F 0.0332(11) 0.0355(11) 0.0583(14) -0.0181(10) 0.0207(10) -0.0089(9)
O00G 0.0484(12) 0.0442(12) 0.0359(11) 0.0097(9) 0.0263(10) 0.0112(10)
N00H 0.0341(13) 0.0377(14) 0.0575(17) 0.0235(12) 0.0116(12) -0.0063(11)
C00I 0.0316(14) 0.0271(13) 0.0377(15) 0.0003(11) 0.0201(12) 0.0026(10)
C00J 0.0305(13) 0.0249(13) 0.0440(16) -0.0003(11) 0.0218(12) 0.0004(10)
C00K 0.0258(13) 0.0312(14) 0.0403(16) -0.0020(11) 0.0149(12) 0.0006(10)
C00L 0.0332(14) 0.0273(13) 0.0506(17) 0.0036(12) 0.0265(13) -0.0004(11)
C00M 0.0325(15) 0.0331(15) 0.0557(19) -0.0012(13) 0.0255(14) -0.0002(12)
C00N 0.0394(16) 0.0361(16) 0.056(2) 0.0218(14) 0.0246(15) 0.0052(13)
C00O 0.0450(18) 0.052(2) 0.0390(17) 0.0132(14) 0.0117(14) -0.0219(15)
C00P 0.0452(19) 0.0407(18) 0.061(2) 0.0231(16) 0.0047(16) -0.0144(15)
C00Q 0.054(2) 0.060(2) 0.061(2) -0.0034(18) 0.0342(19) -0.0189(18)
C00R 0.072(2) 0.0330(17) 0.059(2) 0.0161(15) 0.034(2) 0.0093(16)
C00S 0.106(4) 0.043(2) 0.055(2) 0.0125(17) 0.039(2) 0.017(2)
C00T 0.068(3) 0.092(3) 0.051(2) -0.016(2) 0.035(2) -0.044(2)
C00U 0.076(3) 0.115(4) 0.107(4) -0.046(3) 0.064(3) -0.049(3)
C0 0.0408(19) 0.0394(19) 0.097(3) 0.036(2) 0.019(2) 0.0034(15)
C00W 0.138(5) 0.044(2) 0.067(3) 0.007(2) 0.036(3) 0.018(3)
C2 0.048(2) 0.046(2) 0.121(4) 0.031(2) 0.037(2) 0.0070(17)
C00Z 0.050(3) 0.031(3) 0.041(3) 0.006(2) 0.017(2) -0.002(2)
C010 0.042(2) 0.025(2) 0.038(2) 0.0036(17) 0.017(2) -0.0002(17)
C011 0.091(6) 0.040(4) 0.052(4) -0.002(3) 0.048(4) 0.002(4)
C4 0.034(4) 0.070(6) 0.045(5) -0.002(4) 0.011(3) 0.005(4)
C5 0.048(7) 0.064(8) 0.053(7) 0.001(6) 0.037(6) 0.007(6)
C6 0.047(6) 0.062(8) 0.090(10) -0.036(8) 0.031(7) -0.008(6)
C7 0.126(14) 0.052(7) 0.101(11) 0.028(8) 0.090(11) 0.037(8)
C8 0.042(6) 0.079(9) 0.059(7) -0.020(6) 0.016(5) 0.008(6)
C0AA 0.061(7) 0.035(5) 0.033(5) 0.004(4) 0.021(5) -0.004(5)
C2AA 0.044(6) 0.035(6) 0.054(7) 0.007(5) 0.012(5) -0.009(5)
C1AA 0.053(9) 0.030(8) 0.046(7) 0.003(6) 0.029(7) -0.007(6)
C3AA 0.058(9) 0.093(12) 0.086(12) 0.022(9) 0.051(9) 0.011(8)
C9 0.024(6) 0.124(18) 0.027(7) -0.005(9) 0.005(5) 0.003(9)
Cl3 0.167(10) 0.185(14) 0.089(7) -0.005(8) 0.026(7) -0.002(9)
Cl2 0.101(5) 0.154(7) 0.168(8) -0.063(6) 0.040(5) 0.008(5)
C14 0.077(3) 0.050(3) 0.202(7) 0.033(4) 0.071(4) 0.023(2)
C27 0.049(2) 0.039(2) 0.151(5) 0.034(3) 0.038(3) 0.0109(17)

loop_
_atom_type_symbol
_atom_type_description
_atom_type_scat_dispersion_real
_atom_type_scat_dispersion_imag
_atom_type_scat_source
C C 0.0033 0.0016 'International Tables Vol C Tables 4.2.6.8 and 6.1.1.4'
H H 0.0000 0.0000 'International Tables Vol C Tables 4.2.6.8 and 6.1.1.4'
Cl Cl 0.1484 0.1585 'International Tables Vol C Tables 4.2.6.8 and 6.1.1.4'
N N 0.0061 0.0033 'International Tables Vol C Tables 4.2.6.8 and 6.1.1.4'
O O 0.0106 0.0060 'International Tables Vol C Tables 4.2.6.8 and 6.1.1.4'
S S 0.1246 0.1234 'International Tables Vol C Tables 4.2.6.8 and 6.1.1.4'
V V 0.3005 0.5294 'International Tables Vol C Tables 4.2.6.8 and 6.1.1.4'

loop_
_geom_angle_atom_site_label_1
_geom_angle_atom_site_label_2
_geom_angle_atom_site_label_3
_geom_angle
_geom_angle_site_symmetry_1
_geom_angle_site_symmetry_3
V002 V001 V003 66.182(17) 7_665 .
O006 V001 V002 47.541(12) . 7_665
O006 V001 V003 47.519(13) . .
O007 V001 V002 125.55(6) . 7_665
O007 V001 V003 81.86(5) . .
O007 V001 O006 78.22(5) . .
O007 V001 O008 82.49(7) . .
O008 V001 V002 81.22(5) . 7_665
O008 V001 V003 124.34(5) . .
O008 V001 O006 77.04(5) . .
O00A V001 V002 33.30(6) 7_665 7_665
O00A V001 V003 89.00(6) 7_665 .
O00A V001 O006 80.81(6) 7_665 .
O00A V001 O007 157.95(8) 7_665 .
O00A V001 O008 86.27(8) 7_665 .
O00C V001 V002 87.75(6) . 7_665
O00C V001 V003 35.12(6) . .
O00C V001 O006 82.61(6) . .
O00C V001 O007 89.92(9) . .
O00C V001 O008 159.33(8) . .
O00C V001 O00A 94.08(9) . 7_665
O00G V001 V002 135.91(9) . 7_665
O00G V001 V003 139.86(8) . .
O00G V001 O006 171.04(8) . .
O00G V001 O007 96.97(10) . .
O00G V001 O008 94.93(9) . .
O00G V001 O00A 102.86(10) . 7_665
O00G V001 O00C 105.10(10) . .
V003 V002 V001 65.893(18) . 7_665
O006 V002 V001 47.289(15) . 7_665
O006 V002 V003 47.521(14) . .
O007 V002 V001 124.24(5) . 7_665
O007 V002 V003 81.26(6) . .
O007 V002 O006 77.15(5) . .
O009 V002 V001 81.69(5) . 7_665
O009 V002 V003 125.17(6) . .
O009 V002 O006 77.85(5) . .
O009 V002 O007 82.56(7) . .
O00A V002 V001 34.92(6) . 7_665
O00A V002 V003 87.33(7) . .
O00A V002 O006 82.18(7) . .
O00A V002 O007 159.05(9) . .
O00A V002 O009 89.87(9) . .
O00A V002 O00B 94.25(9) . .
O00B V002 V001 89.08(6) . 7_665
O00B V002 V003 33.32(6) . .
O00B V002 O006 80.79(6) . .
O00B V002 O007 85.83(8) . .
O00B V002 O009 157.48(8) . .
O00F V002 V001 139.24(9) . 7_665
O00F V002 V003 136.47(9) . .
O00F V002 O006 171.52(8) . .
O00F V002 O007 95.61(10) . .
O00F V002 O009 97.00(10) . .
O00F V002 O00A 104.71(11) . .
O00F V002 O00B 103.31(10) . .
V002 V003 V001 65.910(17) . .
O006 V003 V001 47.272(13) . .
O006 V003 V002 47.528(12) . .
O008 V003 V001 125.04(5) 7_665 .
O008 V003 V002 82.10(5) 7_665 .
O008 V003 O006 78.01(5) 7_665 .
O008 V003 O009 82.27(7) 7_665 7_665
O009 V003 V001 80.87(5) 7_665 .
O009 V003 V002 124.12(6) 7_665 .
O009 V003 O006 76.78(5) 7_665 .
O00B V003 V001 87.05(6) . .
O00B V003 V002 34.78(6) . .
O00B V003 O006 82.26(6) . .
O00B V003 O008 90.71(9) . 7_665
O00B V003 O009 158.85(8) . 7_665
O00B V003 O00C 93.44(9) . .
O00C V003 V001 33.28(6) . .
O00C V003 V002 88.69(6) . .
O00C V003 O006 80.52(6) . .
O00C V003 O008 157.36(8) . 7_665
O00C V003 O009 85.95(8) . 7_665
O00D V003 V001 136.14(8) . .
O00D V003 V002 139.67(8) . .
O00D V003 O006 171.25(8) . .
O00D V003 O008 97.22(9) . 7_665
O00D V003 O009 95.41(10) . 7_665
O00D V003 O00B 105.29(10) . .
O00D V003 O00C 103.10(10) . .
C8 S04 C00M 104.1(5) . .
V001 O006 V001 180.0 7_665 .
V001 O006 V002 94.831(19) . .
V001 O006 V002 94.831(19) 7_665 7_665
V001 O006 V002 85.169(19) 7_665 .
V001 O006 V002 85.168(19) . 7_665
V001 O006 V003 85.208(17) 7_665 7_665
V001 O006 V003 85.209(17) . .
V001 O006 V003 94.789(17) 7_665 .
V001 O006 V003 94.793(17) . 7_665
V002 O006 V002 180.0 7_665 .
V003 O006 V002 95.050(19) 7_665 .
V003 O006 V002 95.048(19) . 7_665
V003 O006 V002 84.951(19) 7_665 7_665
V003 O006 V002 84.951(19) . .
V003 O006 V003 180.0 7_665 .
V001 O007 V002 109.27(8) . .
C00L O007 V001 118.81(17) . .
C00L O007 V002 118.73(18) . .
V003 O008 V001 109.56(8) 7_665 .
C00I O008 V001 118.51(15) . .
C00I O008 V003 119.32(16) . 7_665
V002 O009 V003 109.81(8) . 7_665
C00K O009 V002 118.94(16) . .
C00K O009 V003 118.09(16) . 7_665
V002 O00A V001 111.78(10) . 7_665
V003 O00B V002 111.90(9) . .
V001 O00C V003 111.60(10) . .
C00N N00H C00O 111.1(2) . .
C00N N00H C0 110.1(3) . .
C00O N00H C0 105.9(2) . .
C00P N00H C00N 106.7(2) . .
C00P N00H C00O 111.4(3) . .
C00P N00H C0 111.8(3) . .
O008 C00I H00Y 109.2 . .
O008 C00I H 109.2 . .
O008 C00I C00J 112.1(2) . .
H00Y C00I H 107.9 . .
C00J C00I H00Y 109.2 . .
C00J C00I H 109.2 . .
C00I C00J C00K 110.0(2) . .
C00I C00J C00L 110.5(2) . .
C00I C00J C00M 110.6(2) . .
C00K C00J C00L 109.9(2) . .
C00K C00J C00M 105.9(2) . .
C00L C00J C00M 109.8(2) . .
O009 C00K C00J 112.4(2) . .
O009 C00K H00Z 109.1 . .
O009 C00K HA 109.1 . .
C00J C00K H00Z 109.1 . .
C00J C00K HA 109.1 . .
H00Z C00K HA 107.9 . .
O007 C00L C00J 112.2(2) . .
O007 C00L H00 109.2 . .
O007 C00L HB 109.2 . .
C00J C00L H00 109.2 . .
C00J C00L HB 109.2 . .
H00 C00L HB 107.9 . .
S04 C00M HC 108.4 . .
S04 C00M HD 108.4 . .
C00J C00M S04 115.7(2) . .
C00J C00M HC 108.4 . .
C00J C00M HD 108.4 . .
C00J C00M HE 109.5 . .
C00J C00M HF 109.5 . .
C00J C00M HG 108.0 . .
C00J C00M H3AA 108.0 . .
C00J C00M S1 110.5(2) . .
C00J C00M S9 117.1(3) . .
HC C00M HD 107.4 . .
HE C00M HF 108.1 . .
HG C00M H3AA 107.3 . .
S1 C00M HE 109.5 . .
S1 C00M HF 109.5 . .
S9 C00M HG 108.0 . .
S9 C00M H3AA 108.0 . .
N00H C00N H00A 108.4 . .
N00H C00N H00B 108.4 . .
H00A C00N H00B 107.5 . .
C00R C00N N00H 115.4(3) . .
C00R C00N H00A 108.4 . .
C00R C00N H00B 108.4 . .
N00H C00O H00C 108.2 . .
N00H C00O H00D 108.2 . .
H00C C00O H00D 107.3 . .
C00Q C00O N00H 116.4(3) . .
C00Q C00O H00C 108.2 . .
C00Q C00O H00D 108.2 . .
N00H C00P H00G 109.4 . .
N00H C00P H00H 109.4 . .
N00H C00P H00E 107.7 . .
N00H C00P H00F 107.7 . .
N00H C00P C0AA 118.5(4) . .
H00G C00P H00H 108.0 . .
H00E C00P H00F 107.1 . .
C010 C00P N00H 111.1(3) . .
C010 C00P H00G 109.4 . .
C010 C00P H00H 109.4 . .
C0AA C00P H00E 107.7 . .
C0AA C00P H00F 107.7 . .
C00O C00Q H00I 109.7 . .
C00O C00Q H00J 109.7 . .
C00O C00Q C00T 110.0(3) . .
H00I C00Q H00J 108.2 . .
C00T C00Q H00I 109.7 . .
C00T C00Q H00J 109.7 . .
C00N C00R H00K 109.3 . .
C00N C00R H00L 109.3 . .
C00N C00R C00S 111.7(3) . .
H00K C00R H00L 107.9 . .
C00S C00R H00K 109.3 . .
C00S C00R H00L 109.3 . .
C00R C00S H00M 109.0 . .
C00R C00S H00N 109.0 . .
H00M C00S H00N 107.8 . .
C00W C00S C00R 112.8(3) . .
C00W C00S H00M 109.0 . .
C00W C00S H00N 109.0 . .
C00Q C00T H00O 108.9 . .
C00Q C00T H00P 108.9 . .
H00O C00T H00P 107.7 . .
C00U C00T C00Q 113.3(4) . .
C00U C00T H00O 108.9 . .
C00U C00T H00P 108.9 . .
C00T C00U H00Q 109.5 . .
C00T C00U H00R 109.5 . .
C00T C00U H00S 109.5 . .
H00Q C00U H00R 109.5 . .
H00Q C00U H00S 109.5 . .
H00R C00U H00S 109.5 . .
N00H C0 H0A 108.3 . .
N00H C0 H0B 108.3 . .
N00H C0 C2 115.9(3) . .
H0A C0 H0B 107.4 . .
C2 C0 H0A 108.3 . .
C2 C0 H0B 108.3 . .
C00S C00W H00T 109.5 . .
C00S C00W H00U 109.5 . .
C00S C00W H00V 109.5 . .
H00T C00W H00U 109.5 . .
H00T C00W H00V 109.5 . .
H00U C00W H00V 109.5 . .
C0 C2 H2A 109.8 . .
C0 C2 H2B 109.8 . .
H2A C2 H2B 108.2 . .
C27 C2 C0 109.4(3) . .
C27 C2 H2A 109.8 . .
C27 C2 H2B 109.8 . .
H00W C00Z H00X 107.8 . .
C010 C00Z H00W 109.0 . .
C010 C00Z H00X 109.0 . .
C011 C00Z H00W 109.0 . .
C011 C00Z H00X 109.0 . .
C011 C00Z C010 112.8(5) . .
C00P C010 C00Z 108.4(3) . .
C00P C010 H01A 110.0 . .
C00P C010 H01B 110.0 . .
C00Z C010 H01A 110.0 . .
C00Z C010 H01B 110.0 . .
H01A C010 H01B 108.4 . .
C00Z C011 H01C 109.5 . .
C00Z C011 H01D 109.5 . .
C00Z C011 H01E 109.5 . .
H01C C011 H01D 109.5 . .
H01C C011 H01E 109.5 . .
H01D C011 H01E 109.5 . .
Cl C4 Cl1 113.0(4) . .
Cl C4 H4A 109.0 . .
Cl C4 H4B 109.0 . .
Cl1 C4 H4A 109.0 . .
Cl1 C4 H4B 109.0 . .
H4A C4 H4B 107.8 . .
H5B C5 H5A 106.7 . .
C7 C5 H5B 106.9 . .
C7 C5 H5A 106.9 . .
C7 C5 S9 121.7(10) . .
S9 C5 H5B 106.9 . .
S9 C5 H5A 106.9 . .
C00M S1 C3AA 92.2(5) . .
H6A C6 H6B 107.3 . .
C8 C6 H6A 108.1 . .
C8 C6 H6B 108.1 . .
C8 C6 C19B 116.9(12) . .
C19B C6 H6A 108.1 . .
C19B C6 H6B 108.1 . .
C5 C7 H7A 113.2 . .
C5 C7 H7B 113.2 . .
C5 C7 C25 92.3(17) . .
H7A C7 H7B 110.6 . .
C25 C7 H7A 113.2 . .
C25 C7 H7B 113.2 . .
S04 C8 H8A 109.0 . .
S04 C8 H8B 109.0 . .
C6 C8 S04 112.9(9) . .
C6 C8 H8A 109.0 . .
C6 C8 H8B 109.0 . .
H8A C8 H8B 107.8 . .
C6 C19B H19A 109.5 . .
C6 C19B H19B 109.5 . .
C6 C19B H19C 109.5 . .
H19A C19B H19B 109.5 . .
H19A C19B H19C 109.5 . .
H19B C19B H19C 109.5 . .
C00P C0AA H0AA 108.4 . .
C00P C0AA H0AB 108.4 . .
H0AA C0AA H0AB 107.5 . .
C1AA C0AA C00P 115.5(8) . .
C1AA C0AA H0AA 108.4 . .
C1AA C0AA H0AB 108.4 . .
H2AA C2AA H2AB 109.5 . .
H2AA C2AA H2AC 109.5 . .
H2AB C2AA H2AC 109.5 . .
C1AA C2AA H2AA 109.5 . .
C1AA C2AA H2AB 109.5 . .
C1AA C2AA H2AC 109.5 . .
C0AA C1AA C2AA 113.3(13) . .
C0AA C1AA H1AA 108.9 . .
C0AA C1AA H1AB 108.9 . .
C2AA C1AA H1AA 108.9 . .
C2AA C1AA H1AB 108.9 . .
H1AA C1AA H1AB 107.7 . .
H4AA C4AA H4AB 110.4 . .
C3AA C4AA H4AA 113.0 . .
C3AA C4AA H4AB 113.0 . .
C3AA C4AA C5AA 93(2) . .
C5AA C4AA H4AA 113.0 . .
C5AA C4AA H4AB 113.0 . .
S1 C3AA H3AB 104.6 . .
S1 C3AA H3AC 104.6 . .
C4AA C3AA S1 130.7(13) . .
C4AA C3AA H3AB 104.6 . .
C4AA C3AA H3AC 104.6 . .
H3AB C3AA H3AC 105.7 . .
C00M S9 C5 106.5(5) . .
H9A C9 H9B 107.6 . .
Cl3 C9 H9A 108.6 . .
Cl3 C9 H9B 108.6 . .
Cl2 C9 H9A 108.6 . .
Cl2 C9 H9B 108.6 . .
Cl2 C9 Cl3 114.6(10) . .
C4AA C5AA H5AA 109.5 . .
C4AA C5AA H5AB 109.5 . .
C4AA C5AA H5AC 109.5 . .
H5AA C5AA H5AB 109.5 . .
H5AA C5AA H5AC 109.5 . .
H5AB C5AA H5AC 109.5 . .
H14A C14 H14B 109.5 . .
H14A C14 H14C 109.5 . .
H14B C14 H14C 109.5 . .
C27 C14 H14A 109.5 . .
C27 C14 H14B 109.5 . .
C27 C14 H14C 109.5 . .
C2 C27 H27A 108.9 . .
C2 C27 H27B 108.9 . .
C14 C27 C2 113.2(3) . .
C14 C27 H27A 108.9 . .
C14 C27 H27B 108.9 . .
H27A C27 H27B 107.8 . .

loop_
_geom_bond_atom_site_label_1
_geom_bond_atom_site_label_2
_geom_bond_distance
_geom_bond_site_symmetry_2
V001 V002 3.0257(7) 7_665
V001 V003 3.0267(7) .
V001 O006 2.2312(5) .
V001 O007 1.997(2) .
V001 O008 2.0434(18) .
V001 O00A 1.865(2) 7_665
V001 O00C 1.786(2) .
V001 O00G 1.603(2) .
V002 V001 3.0257(7) 7_665
V002 V003 3.0254(7) .
V002 O006 2.2402(5) .
V002 O007 2.040(2) .
V002 O009 1.9922(19) .
V002 O00A 1.789(2) .
V002 O00B 1.860(2) .
V002 O00F 1.604(2) .
V003 O006 2.2400(5) .
V003 O008 1.9848(18) 7_665
V003 O009 2.0464(19) 7_665
V003 O00B 1.791(2) .
V003 O00C 1.873(2) .
V003 O00D 1.6003(19) .
S04 C00M 1.858(4) .
S04 C8 1.778(13) .
Cl C4 1.743(7) .
O006 V001 2.2312(5) 7_665
O006 V002 2.2402(5) 7_665
O006 V003 2.2400(5) 7_665
O007 C00L 1.428(3) .
O008 V003 1.9849(18) 7_665
O008 C00I 1.430(3) .
O009 V003 2.0465(19) 7_665
O009 C00K 1.431(3) .
O00A V001 1.865(2) 7_665
Cl1 C4 1.752(7) .
N00H C00N 1.516(4) .
N00H C00O 1.523(4) .
N00H C00P 1.513(5) .
N00H C0 1.532(5) .
C00I H00Y 0.9700 .
C00I H 0.9700 .
C00I C00J 1.524(4) .
C00J C00K 1.533(4) .
C00J C00L 1.535(4) .
C00J C00M 1.544(4) .
C00K H00Z 0.9700 .
C00K HA 0.9700 .
C00L H00 0.9700 .
C00L HB 0.9700 .
C00M HC 0.9700 .
C00M HD 0.9700 .
C00M HE 0.9700 .
C00M HF 0.9700 .
C00M HG 0.9700 .
C00M H3AA 0.9700 .
C00M S1 1.871(5) .
C00M S9 1.718(5) .
C00N H00A 0.9700 .
C00N H00B 0.9700 .
C00N C00R 1.511(5) .
C00O H00C 0.9700 .
C00O H00D 0.9700 .
C00O C00Q 1.503(5) .
C00P H00G 0.9700 .
C00P H00H 0.9700 .
C00P H00E 0.9700 .
C00P H00F 0.9700 .
C00P C010 1.489(5) .
C00P C0AA 1.795(11) .
C00Q H00I 0.9700 .
C00Q H00J 0.9700 .
C00Q C00T 1.517(5) .
C00R H00K 0.9700 .
C00R H00L 0.9700 .
C00R C00S 1.518(5) .
C00S H00M 0.9700 .
C00S H00N 0.9700 .
C00S C00W 1.508(6) .
C00T H00O 0.9700 .
C00T H00P 0.9700 .
C00T C00U 1.498(7) .
C00U H00Q 0.9600 .
C00U H00R 0.9600 .
C00U H00S 0.9600 .
C0 H0A 0.9700 .
C0 H0B 0.9700 .
C0 C2 1.536(5) .
C00W H00T 0.9600 .
C00W H00U 0.9600 .
C00W H00V 0.9600 .
C2 H2A 0.9700 .
C2 H2B 0.9700 .
C2 C27 1.512(5) .
C00Z H00W 0.9700 .
C00Z H00X 0.9700 .
C00Z C010 1.530(6) .
C00Z C011 1.528(8) .
C010 H01A 0.9700 .
C010 H01B 0.9700 .
C011 H01C 0.9600 .
C011 H01D 0.9600 .
C011 H01E 0.9600 .
C4 H4A 0.9700 .
C4 H4B 0.9700 .
C5 H5B 0.9700 .
C5 H5A 0.9700 .
C5 C7 1.439(16) .
C5 S9 1.746(12) .
S1 C3AA 1.875(15) .
C6 H6A 0.9700 .
C6 H6B 0.9700 .
C6 C8 1.480(15) .
C6 C19B 1.575(15) .
C7 H7A 0.9700 .
C7 H7B 0.9700 .
C7 C25 1.55(2) .
C8 H8A 0.9700 .
C8 H8B 0.9700 .
C19B H19A 0.9600 .
C19B H19B 0.9600 .
C19B H19C 0.9600 .
C0AA H0AA 0.9700 .
C0AA H0AB 0.9700 .
C0AA C1AA 1.523(18) .
C2AA H2AA 0.9600 .
C2AA H2AB 0.9600 .
C2AA H2AC 0.9600 .
C2AA C1AA 1.527(18) .
C1AA H1AA 0.9700 .
C1AA H1AB 0.9700 .
C4AA H4AA 0.9700 .
C4AA H4AB 0.9700 .
C4AA C3AA 1.438(17) .
C4AA C5AA 1.56(2) .
C3AA H3AB 0.9700 .
C3AA H3AC 0.9700 .
C9 H9A 0.9700 .
C9 H9B 0.9700 .
C9 Cl3 1.690(13) .
C9 Cl2 1.661(13) .
C5AA H5AA 0.9600 .
C5AA H5AB 0.9600 .
C5AA H5AC 0.9600 .
C14 H14A 0.9600 .
C14 H14B 0.9600 .
C14 H14C 0.9600 .
C14 C27 1.507(7) .
C27 H27A 0.9700 .
C27 H27B 0.9700 .
